data_4115350
loop_
_publ_author_name
'Patrick L. Holland'
'Thomas R. Cundari'
'Lanyn L. Perez'
'Nathan A. Eckert'
'Rene J. Lachicotte'

_publ_section_title
;
 Electronically Unsaturated Three-Coordinate Chloride and Methyl Complexes
 of Iron, Cobalt, and Nickel
;
_journal_name_full 'Journal of the American Chemical Society'
_journal_page_first 14416
_journal_page_last 14424
_journal_paper_doi 10.1021/ja025583m
_journal_volume 124
_journal_year 2002
_chemical_formula_sum 'C39 H61 N2 Ni O'
_chemical_formula_weight 632.61
_chemical_name_common LNiCl
_chemical_name_systematic
; 
 2,2,6,6-tetramethyl-3,5-bis(2,6-diisopropylphenylimido)heptyl nickel(I)
 tetrahydrofuran
;
_space_group_IT_number 14
_symmetry_cell_setting monoclinic
_symmetry_space_group_name_Hall '-P 2yn'
_symmetry_space_group_name_H-M 'P 1 21/n 1'
_atom_sites_solution_hydrogens geom
_atom_sites_solution_primary direct
_atom_sites_solution_secondary difmap
_audit_creation_method SHELXL-97
_cell_angle_alpha 90.00
_cell_angle_beta 95.543(2)
_cell_angle_gamma 90.00
_cell_formula_units_Z 4
_cell_length_a 9.5620(7)
_cell_length_b 17.7515(14)
_cell_length_c 21.7048(17)
_cell_measurement_temperature 293(2)
_cell_volume 3666.9(5)
_computing_cell_refinement 'Bruker SMART'
_computing_data_collection 'Bruker SMART'
_computing_data_reduction 'Bruker SHELXTL'
_computing_molecular_graphics 'Bruker SHELXTL'
_computing_publication_material 'Bruker SHELXTL'
_computing_structure_refinement 'SHELXL-97 (Sheldrick, 1997)'
_computing_structure_solution 'SHELXS-97 (Sheldrick, 1990)'
_diffrn_ambient_temperature 293(2)
_diffrn_measured_fraction_theta_full 0.935
_diffrn_measured_fraction_theta_max 0.935
_diffrn_measurement_device_type 'CCD area detector'
_diffrn_measurement_method 'phi and omega scans'
_diffrn_radiation_monochromator graphite
_diffrn_radiation_source 'fine-focus sealed tube'
_diffrn_radiation_type MoK\a
_diffrn_radiation_wavelength 0.71073
_diffrn_reflns_av_R_equivalents 0.0140
_diffrn_reflns_av_sigmaI/netI 0.0186
_diffrn_reflns_limit_h_max 12
_diffrn_reflns_limit_h_min -11
_diffrn_reflns_limit_k_max 23
_diffrn_reflns_limit_k_min -18
_diffrn_reflns_limit_l_max 28
_diffrn_reflns_limit_l_min -26
_diffrn_reflns_number 22418
_diffrn_reflns_theta_full 28.29
_diffrn_reflns_theta_max 28.29
_diffrn_reflns_theta_min 1.48
_exptl_absorpt_coefficient_mu 0.559
_exptl_absorpt_correction_T_max 0.928
_exptl_absorpt_correction_T_min 0.871
_exptl_absorpt_correction_type 'empirical; SADABS'
_exptl_crystal_colour Red
_exptl_crystal_density_diffrn 1.146
_exptl_crystal_density_meas ?
_exptl_crystal_description Prism
_exptl_crystal_F_000 1380
_exptl_crystal_size_max 0.34
_exptl_crystal_size_mid 0.36
_exptl_crystal_size_min 0.42
_refine_diff_density_max 0.768
_refine_diff_density_min -0.396
_refine_diff_density_rms 0.047
_refine_ls_extinction_method none
_refine_ls_goodness_of_fit_ref 1.009
_refine_ls_hydrogen_treatment mixed
_refine_ls_matrix_type full
_refine_ls_number_parameters 388
_refine_ls_number_reflns 8524
_refine_ls_number_restraints 0
_refine_ls_restrained_S_all 1.009
_refine_ls_R_factor_all 0.0486
_refine_ls_R_factor_gt 0.0394
_refine_ls_shift/su_max 0.024
_refine_ls_shift/su_mean 0.004
_refine_ls_structure_factor_coef Fsqd
_refine_ls_weighting_details 'calc w=1/[\s^2^(Fo^2^)+(0.0632P)^2^+1.3449P] where P=(Fo^2^+2Fc^2^)/3'
_refine_ls_weighting_scheme calc
_refine_ls_wR_factor_gt 0.1064
_refine_ls_wR_factor_ref 0.1107
_reflns_number_gt 7273
_reflns_number_total 8524
_reflns_threshold_expression >2sigma(I)
_cod_data_source_file ja025583m-3_s1_5.cif
_cod_data_source_block LNiTHF
_cod_depositor_comments
;
The following automatic conversions were performed:

'_exptl_crystal_density_meas' value 'na' was changed to '?' - the
value is perceived as not measured.

Automatic conversion script
Id: cif_fix_values 3008 2015-01-20 13:52:24Z robertas 
;
_cod_database_code 4115350

loop_
_symmetry_equiv_pos_as_xyz
'x, y, z'
'-x+1/2, y+1/2, -z+1/2'
'-x, -y, -z'
'x-1/2, -y-1/2, z-1/2'

loop_
_atom_site_label
_atom_site_type_symbol
_atom_site_fract_x
_atom_site_fract_y
_atom_site_fract_z
_atom_site_U_iso_or_equiv
_atom_site_adp_type
_atom_site_occupancy
_atom_site_symmetry_multiplicity
_atom_site_calc_flag
_atom_site_refinement_flags
Ni1 Ni 0.09819(2) 0.240992(12) 0.868614(10) 0.02959(8) Uani 1 1 d .
N11 N 0.08610(14) 0.13829(7) 0.84729(6) 0.0278(3) Uani 1 1 d .
N21 N 0.22165(14) 0.23625(7) 0.94114(6) 0.0267(3) Uani 1 1 d .
C11 C 0.1450(2) -0.00201(10) 0.86807(8) 0.0367(4) Uani 1 1 d .
C21 C 0.15542(17) 0.08476(9) 0.88087(7) 0.0290(3) Uani 1 1 d .
C31 C 0.24570(18) 0.10332(9) 0.93387(7) 0.0313(3) Uani 1 1 d .
H31A H 0.2923 0.0622 0.9528 0.038 Uiso 1 1 calc R
C41 C 0.27861(16) 0.17236(9) 0.96354(7) 0.0267(3) Uani 1 1 d .
C51 C 0.38781(17) 0.16572(9) 1.02145(7) 0.0302(3) Uani 1 1 d .
C61 C 0.2903(2) -0.03159(12) 0.85478(11) 0.0531(5) Uani 1 1 d .
H61A H 0.2848 -0.0848 0.8470 0.080 Uiso 1 1 calc R
H61B H 0.3570 -0.0221 0.8899 0.080 Uiso 1 1 calc R
H61C H 0.3199 -0.0063 0.8192 0.080 Uiso 1 1 calc R
C71 C 0.0402(3) -0.02770(11) 0.81406(10) 0.0555(6) Uani 1 1 d .
H71A H 0.0429 -0.0816 0.8107 0.083 Uiso 1 1 calc R
H71B H 0.0650 -0.0055 0.7763 0.083 Uiso 1 1 calc R
H71C H -0.0528 -0.0121 0.8215 0.083 Uiso 1 1 calc R
C81 C 0.0997(3) -0.04087(11) 0.92652(10) 0.0515(5) Uani 1 1 d .
H81A H 0.0928 -0.0942 0.9196 0.077 Uiso 1 1 calc R
H81B H 0.0100 -0.0216 0.9354 0.077 Uiso 1 1 calc R
H81C H 0.1681 -0.0310 0.9609 0.077 Uiso 1 1 calc R
C91 C 0.52520(19) 0.13476(12) 1.00002(9) 0.0426(4) Uani 1 1 d .
H91A H 0.5943 0.1302 1.0350 0.064 Uiso 1 1 calc R
H91B H 0.5590 0.1686 0.9703 0.064 Uiso 1 1 calc R
H91C H 0.5082 0.0861 0.9814 0.064 Uiso 1 1 calc R
C101 C 0.3344(2) 0.11075(12) 1.06848(8) 0.0442(4) Uani 1 1 d .
H10A H 0.4021 0.1073 1.1040 0.066 Uiso 1 1 calc R
H10B H 0.3209 0.0619 1.0498 0.066 Uiso 1 1 calc R
H10C H 0.2468 0.1287 1.0810 0.066 Uiso 1 1 calc R
C111 C 0.4258(2) 0.23912(11) 1.05592(10) 0.0476(5) Uani 1 1 d .
H11A H 0.4930 0.2289 1.0907 0.071 Uiso 1 1 calc R
H11B H 0.3427 0.2607 1.0702 0.071 Uiso 1 1 calc R
H11C H 0.4655 0.2738 1.0285 0.071 Uiso 1 1 calc R
C12 C 0.00955(17) 0.12891(9) 0.78822(7) 0.0272(3) Uani 1 1 d .
C22 C 0.08272(18) 0.12706(9) 0.73475(8) 0.0318(3) Uani 1 1 d .
C32 C 0.0059(2) 0.12156(11) 0.67723(8) 0.0396(4) Uani 1 1 d .
H32A H 0.0532 0.1194 0.6418 0.048 Uiso 1 1 calc R
C42 C -0.1392(2) 0.11922(11) 0.67156(8) 0.0413(4) Uani 1 1 d .
H42A H -0.1889 0.1142 0.6328 0.050 Uiso 1 1 calc R
C52 C -0.20990(19) 0.12437(10) 0.72388(9) 0.0378(4) Uani 1 1 d .
H52A H -0.3076 0.1245 0.7197 0.045 Uiso 1 1 calc R
C62 C -0.13876(17) 0.12943(9) 0.78288(8) 0.0302(3) Uani 1 1 d .
C72 C 0.24228(19) 0.13542(11) 0.73926(9) 0.0396(4) Uani 1 1 d .
H72A H 0.2792 0.1218 0.7815 0.047 Uiso 1 1 calc R
C82 C 0.3123(2) 0.08422(14) 0.69469(11) 0.0558(6) Uani 1 1 d .
H82A H 0.4122 0.0918 0.6999 0.084 Uiso 1 1 calc R
H82B H 0.2773 0.0961 0.6529 0.084 Uiso 1 1 calc R
H82C H 0.2916 0.0326 0.7033 0.084 Uiso 1 1 calc R
C92 C 0.2806(2) 0.21720(14) 0.72897(13) 0.0589(6) Uani 1 1 d .
H92A H 0.2365 0.2486 0.7575 0.088 Uiso 1 1 calc R
H92B H 0.2487 0.2316 0.6873 0.088 Uiso 1 1 calc R
H92C H 0.3807 0.2231 0.7356 0.088 Uiso 1 1 calc R
C102 C -0.22129(19) 0.13626(11) 0.83913(9) 0.0393(4) Uani 1 1 d .
H10D H -0.1546 0.1354 0.8763 0.047 Uiso 1 1 calc R
C112 C -0.3247(4) 0.07058(16) 0.84310(15) 0.0924(11) Uani 1 1 d .
H11D H -0.3747 0.0767 0.8790 0.139 Uiso 1 1 calc R
H11E H -0.2737 0.0239 0.8461 0.139 Uiso 1 1 calc R
H11F H -0.3902 0.0701 0.8067 0.139 Uiso 1 1 calc R
C122 C -0.3039(3) 0.20789(15) 0.83923(13) 0.0684(7) Uani 1 1 d .
H12A H -0.2414 0.2501 0.8381 0.103 Uiso 1 1 calc R
H12B H -0.3516 0.2104 0.8761 0.103 Uiso 1 1 calc R
H12C H -0.3715 0.2092 0.8036 0.103 Uiso 1 1 calc R
C13 C 0.21995(16) 0.30863(9) 0.96898(7) 0.0270(3) Uani 1 1 d .
C23 C 0.30576(17) 0.36688(9) 0.94874(8) 0.0310(3) Uani 1 1 d .
C33 C 0.28543(19) 0.44011(10) 0.96913(9) 0.0385(4) Uani 1 1 d .
H33A H 0.3411 0.4788 0.9560 0.046 Uiso 1 1 calc R
C43 C 0.1840(2) 0.45645(10) 1.00855(9) 0.0403(4) Uani 1 1 d .
H43A H 0.1706 0.5058 1.0211 0.048 Uiso 1 1 calc R
C53 C 0.10325(19) 0.39924(10) 1.02913(8) 0.0369(4) Uani 1 1 d .
H53A H 0.0363 0.4106 1.0561 0.044 Uiso 1 1 calc R
C63 C 0.11920(17) 0.32477(9) 1.01067(7) 0.0306(3) Uani 1 1 d .
C73 C 0.41880(19) 0.35051(10) 0.90607(9) 0.0391(4) Uani 1 1 d .
H73A H 0.4283 0.2957 0.9030 0.047 Uiso 1 1 calc R
C83 C 0.3792(3) 0.38110(14) 0.84105(11) 0.0570(6) Uani 1 1 d .
H83A H 0.2892 0.3614 0.8253 0.086 Uiso 1 1 calc R
H83B H 0.4487 0.3660 0.8144 0.086 Uiso 1 1 calc R
H83C H 0.3747 0.4351 0.8425 0.086 Uiso 1 1 calc R
C93 C 0.5620(2) 0.38260(16) 0.93124(13) 0.0628(6) Uani 1 1 d .
H93A H 0.5874 0.3632 0.9721 0.094 Uiso 1 1 calc R
H93B H 0.5565 0.4366 0.9329 0.094 Uiso 1 1 calc R
H93C H 0.6317 0.3681 0.9045 0.094 Uiso 1 1 calc R
C103 C 0.02799(19) 0.26304(10) 1.03452(8) 0.0360(4) Uani 1 1 d .
H10E H 0.0656 0.2146 1.0222 0.043 Uiso 1 1 calc R
C113 C -0.1220(2) 0.26885(17) 1.00504(15) 0.0720(8) Uani 1 1 d .
H11G H -0.1774 0.2293 1.0206 0.108 Uiso 1 1 calc R
H11H H -0.1230 0.2641 0.9609 0.108 Uiso 1 1 calc R
H11I H -0.1605 0.3168 1.0149 0.108 Uiso 1 1 calc R
C123 C 0.0319(3) 0.26319(13) 1.10515(10) 0.0559(6) Uani 1 1 d .
H12D H -0.0263 0.2233 1.1181 0.084 Uiso 1 1 calc R
H12E H -0.0023 0.3106 1.1187 0.084 Uiso 1 1 calc R
H12F H 0.1268 0.2558 1.1229 0.084 Uiso 1 1 calc R
O1 O -0.00328(16) 0.32565(8) 0.82289(7) 0.0497(4) Uani 1 1 d .
C14 C -0.0455(3) 0.33152(15) 0.75762(11) 0.0621(6) Uani 1 1 d .
H14A H -0.0718 0.2826 0.7402 0.075 Uiso 1 1 calc R
H14B H 0.0297 0.3522 0.7358 0.075 Uiso 1 1 calc R
C24 C -0.1704(3) 0.38411(18) 0.75364(15) 0.0863(9) Uani 1 1 d .
H24A H -0.1781 0.4120 0.7150 0.104 Uiso 1 1 calc R
H24B H -0.2569 0.3565 0.7568 0.104 Uiso 1 1 calc R
C34 C -0.1397(3) 0.43538(17) 0.80738(14) 0.0764(8) Uani 1 1 d .
H34A H -0.0900 0.4798 0.7953 0.092 Uiso 1 1 calc R
H34B H -0.2261 0.4511 0.8236 0.092 Uiso 1 1 calc R
C44 C -0.0506(3) 0.39104(13) 0.85465(12) 0.0596(6) Uani 1 1 d .
H44A H 0.0290 0.4208 0.8717 0.072 Uiso 1 1 calc R
H44B H -0.1047 0.3759 0.8881 0.072 Uiso 1 1 calc R

loop_
_atom_site_aniso_label
_atom_site_aniso_U_11
_atom_site_aniso_U_22
_atom_site_aniso_U_33
_atom_site_aniso_U_23
_atom_site_aniso_U_13
_atom_site_aniso_U_12
Ni1 0.03218(12) 0.02560(12) 0.02975(12) 0.00243(8) -0.00343(8) 0.00359(8)
N11 0.0306(7) 0.0262(7) 0.0254(6) -0.0004(5) -0.0038(5) 0.0007(5)
N21 0.0277(6) 0.0238(6) 0.0278(6) -0.0015(5) -0.0012(5) 0.0013(5)
C11 0.0496(10) 0.0243(8) 0.0339(9) -0.0022(6) -0.0080(7) 0.0022(7)
C21 0.0338(8) 0.0246(8) 0.0280(8) -0.0009(6) -0.0010(6) 0.0016(6)
C31 0.0379(9) 0.0238(8) 0.0303(8) 0.0013(6) -0.0058(7) 0.0050(6)
C41 0.0277(7) 0.0277(8) 0.0242(7) 0.0003(6) -0.0009(6) 0.0007(6)
C51 0.0305(8) 0.0316(8) 0.0271(8) 0.0001(6) -0.0048(6) 0.0032(6)
C61 0.0690(14) 0.0348(10) 0.0549(12) -0.0050(9) 0.0026(10) 0.0167(10)
C71 0.0809(16) 0.0262(9) 0.0534(12) -0.0060(8) -0.0246(11) -0.0024(9)
C81 0.0755(15) 0.0308(10) 0.0465(11) 0.0026(8) -0.0024(10) -0.0117(9)
C91 0.0338(9) 0.0527(11) 0.0401(10) 0.0002(8) -0.0030(7) 0.0059(8)
C101 0.0430(10) 0.0568(12) 0.0312(9) 0.0105(8) -0.0041(7) -0.0010(9)
C111 0.0525(12) 0.0400(10) 0.0447(11) -0.0079(8) -0.0232(9) 0.0057(9)
C12 0.0305(8) 0.0235(7) 0.0263(7) 0.0020(5) -0.0038(6) -0.0009(6)
C22 0.0320(8) 0.0327(8) 0.0303(8) 0.0010(6) 0.0015(6) -0.0022(7)
C32 0.0466(10) 0.0453(10) 0.0267(8) 0.0037(7) 0.0023(7) -0.0062(8)
C42 0.0463(10) 0.0469(11) 0.0280(8) 0.0047(7) -0.0105(7) -0.0079(8)
C52 0.0304(9) 0.0400(10) 0.0409(10) 0.0053(7) -0.0070(7) -0.0056(7)
C62 0.0304(8) 0.0281(8) 0.0316(8) 0.0026(6) 0.0000(6) -0.0016(6)
C72 0.0323(9) 0.0490(11) 0.0378(9) -0.0015(8) 0.0050(7) -0.0024(8)
C82 0.0437(11) 0.0563(13) 0.0695(15) -0.0101(11) 0.0168(10) 0.0001(10)
C92 0.0452(12) 0.0543(13) 0.0797(16) -0.0138(12) 0.0189(11) -0.0150(10)
C102 0.0350(9) 0.0456(10) 0.0376(9) -0.0017(8) 0.0054(7) 0.0015(8)
C112 0.131(3) 0.0568(16) 0.103(2) -0.0139(15) 0.078(2) -0.0278(17)
C122 0.0760(17) 0.0552(14) 0.0791(17) 0.0035(12) 0.0342(14) 0.0163(13)
C13 0.0249(7) 0.0251(7) 0.0293(8) -0.0018(6) -0.0059(6) 0.0019(6)
C23 0.0276(8) 0.0271(8) 0.0371(9) 0.0003(6) -0.0039(6) 0.0012(6)
C33 0.0367(9) 0.0267(8) 0.0504(11) -0.0002(7) -0.0039(8) -0.0028(7)
C43 0.0426(10) 0.0268(8) 0.0498(11) -0.0083(7) -0.0051(8) 0.0066(7)
C53 0.0334(9) 0.0374(9) 0.0388(9) -0.0087(7) -0.0012(7) 0.0081(7)
C63 0.0269(8) 0.0324(8) 0.0313(8) -0.0034(6) -0.0042(6) 0.0017(6)
C73 0.0345(9) 0.0299(9) 0.0538(11) 0.0011(8) 0.0093(8) -0.0015(7)
C83 0.0569(13) 0.0643(14) 0.0513(13) 0.0022(10) 0.0123(10) -0.0060(11)
C93 0.0321(11) 0.0772(17) 0.0795(17) -0.0007(13) 0.0074(10) -0.0030(10)
C103 0.0333(9) 0.0388(9) 0.0361(9) -0.0037(7) 0.0048(7) -0.0024(7)
C113 0.0379(12) 0.0836(19) 0.092(2) 0.0206(15) -0.0088(12) -0.0192(12)
C123 0.0711(15) 0.0569(13) 0.0421(11) -0.0060(9) 0.0183(11) -0.0125(11)
O1 0.0562(9) 0.0442(8) 0.0474(8) 0.0132(6) -0.0022(6) 0.0192(7)
C14 0.0774(16) 0.0612(15) 0.0468(12) 0.0211(10) 0.0012(11) 0.0177(12)
C24 0.089(2) 0.080(2) 0.085(2) 0.0271(16) -0.0178(16) 0.0302(17)
C34 0.0754(18) 0.0654(17) 0.088(2) 0.0259(15) 0.0072(15) 0.0334(14)
C44 0.0607(14) 0.0461(12) 0.0704(15) 0.0052(11) -0.0017(11) 0.0170(10)

loop_
_atom_type_symbol
_atom_type_description
_atom_type_scat_dispersion_real
_atom_type_scat_dispersion_imag
_atom_type_scat_source
C C 0.0033 0.0016 'International Tables Vol C Tables 4.2.6.8 and 6.1.1.4'
H H 0.0000 0.0000 'International Tables Vol C Tables 4.2.6.8 and 6.1.1.4'
N N 0.0061 0.0033 'International Tables Vol C Tables 4.2.6.8 and 6.1.1.4'
O O 0.0106 0.0060 'International Tables Vol C Tables 4.2.6.8 and 6.1.1.4'
Ni Ni 0.3393 1.1124 'International Tables Vol C Tables 4.2.6.8 and 6.1.1.4'

loop_
_geom_angle_atom_site_label_1
_geom_angle_atom_site_label_2
_geom_angle_atom_site_label_3
_geom_angle
N21 Ni1 N11 100.46(6)
N21 Ni1 O1 133.31(6)
N11 Ni1 O1 126.21(6)
C21 N11 C12 126.43(13)
C21 N11 Ni1 122.70(11)
C12 N11 Ni1 110.42(10)
C41 N21 C13 129.56(13)
C41 N21 Ni1 123.19(11)
C13 N21 Ni1 106.52(9)
C71 C11 C61 106.86(17)
C71 C11 C81 106.30(17)
C61 C11 C81 109.40(16)
C71 C11 C21 116.91(15)
C61 C11 C21 109.02(16)
C81 C11 C21 108.18(14)
N11 C21 C31 120.81(14)
N11 C21 C11 125.72(14)
C31 C21 C11 113.46(14)
C41 C31 C21 132.09(15)
N21 C41 C31 120.68(14)
N21 C41 C51 125.31(14)
C31 C41 C51 113.97(13)
C111 C51 C101 107.15(15)
C111 C51 C91 106.45(15)
C101 C51 C91 108.84(15)
C111 C51 C41 116.05(14)
C101 C51 C41 110.14(14)
C91 C51 C41 107.97(13)
C22 C12 C62 120.41(14)
C22 C12 N11 119.37(14)
C62 C12 N11 119.89(14)
C32 C22 C12 118.65(16)
C32 C22 C72 120.17(15)
C12 C22 C72 121.09(15)
C42 C32 C22 121.40(17)
C32 C42 C52 119.50(16)
C42 C52 C62 121.75(17)
C52 C62 C12 118.19(15)
C52 C62 C102 119.84(15)
C12 C62 C102 121.97(14)
C92 C72 C22 109.71(16)
C92 C72 C82 110.40(17)
C22 C72 C82 113.45(16)
C122 C102 C62 112.55(17)
C122 C102 C112 107.6(2)
C62 C102 C112 111.78(17)
C63 C13 N21 119.49(14)
C63 C13 C23 120.12(15)
N21 C13 C23 119.84(14)
C33 C23 C13 118.69(16)
C33 C23 C73 120.13(16)
C13 C23 C73 121.18(15)
C43 C33 C23 121.29(17)
C53 C43 C33 119.65(16)
C43 C53 C63 121.73(17)
C53 C63 C13 118.46(16)
C53 C63 C103 120.19(16)
C13 C63 C103 121.34(15)
C23 C73 C83 111.63(16)
C23 C73 C93 112.05(17)
C83 C73 C93 109.30(18)
C113 C103 C63 110.92(17)
C113 C103 C123 110.7(2)
C63 C103 C123 112.35(15)
C14 O1 C44 109.90(16)
C14 O1 Ni1 128.29(13)
C44 O1 Ni1 121.76(13)
O1 C14 C24 104.2(2)
C34 C24 C14 103.8(2)
C44 C34 C24 105.8(2)
O1 C44 C34 106.3(2)

loop_
_geom_bond_atom_site_label_1
_geom_bond_atom_site_label_2
_geom_bond_distance
Ni1 N21 1.8761(13)
Ni1 N11 1.8818(13)
Ni1 O1 1.9996(13)
N11 C21 1.334(2)
N11 C12 1.4234(19)
N21 C41 1.330(2)
N21 C13 1.4206(19)
C11 C71 1.536(3)
C11 C61 1.538(3)
C11 C81 1.542(3)
C11 C21 1.567(2)
C21 C31 1.409(2)
C31 C41 1.406(2)
C41 C51 1.559(2)
C51 C111 1.529(2)
C51 C101 1.535(2)
C51 C91 1.537(2)
C12 C22 1.412(2)
C12 C62 1.412(2)
C22 C32 1.389(2)
C22 C72 1.527(2)
C32 C42 1.382(3)
C42 C52 1.379(3)
C52 C62 1.394(2)
C62 C102 1.521(2)
C72 C92 1.519(3)
C72 C82 1.528(3)
C102 C122 1.497(3)
C102 C112 1.537(3)
C13 C63 1.413(2)
C13 C23 1.416(2)
C23 C33 1.393(2)
C23 C73 1.518(2)
C33 C43 1.384(3)
C43 C53 1.376(3)
C53 C63 1.394(2)
C63 C103 1.522(2)
C73 C83 1.525(3)
C73 C93 1.534(3)
C103 C113 1.516(3)
C103 C123 1.530(3)
O1 C14 1.439(3)
O1 C44 1.445(3)
C14 C24 1.512(4)
C24 C34 1.486(5)
C34 C44 1.493(3)
